data_7103283
loop_
_publ_author_name
'Christinat, Nicolas'
'Scopelliti, Rosario'
'Severin, Kay'

_publ_section_title
;
 Boron-based rotaxanes by multicomponent self-assembly.
;
_journal_issue 31
_journal_name_full 'Chemical communications (Cambridge, England)'
_journal_page_first 3660
_journal_page_last 3662
_journal_paper_doi 10.1039/b805437a
_journal_year 2008
_chemical_formula_moiety 'C36 H44 O10, C40 H24 B2 F12 N2 O4'
_chemical_formula_sum 'C76 H68 B2 F12 N2 O14'
_chemical_formula_weight 1482.94
_chemical_name_systematic
;
?
;
_space_group_IT_number 14
_symmetry_cell_setting monoclinic
_symmetry_space_group_name_Hall '-P 2ybc'
_symmetry_space_group_name_H-M 'P 1 21/c 1'
_atom_sites_solution_hydrogens geom
_atom_sites_solution_primary direct
_atom_sites_solution_secondary difmap
_audit_creation_method SHELXL-97
_cell_angle_alpha 90.00
_cell_angle_beta 98.670(13)
_cell_angle_gamma 90.00
_cell_formula_units_Z 2
_cell_length_a 11.7382(12)
_cell_length_b 16.517(3)
_cell_length_c 17.832(4)
_cell_measurement_reflns_used 114
_cell_measurement_temperature 100(2)
_cell_measurement_theta_max 17.818
_cell_measurement_theta_min 3.694
_cell_volume 3417.7(10)
_computing_cell_refinement 'Dirax/lsq (Duisenberg & Schreurs, 1989-2000)'
_computing_data_collection 'Collect (Bruker AXS BV, 1997-2004)'
_computing_data_reduction 'EvalCCD (Duisenberg & Schreurs, 1990-2000)'
_computing_molecular_graphics 'Bruker SHELXTL'
_computing_publication_material 'Bruker SHELXTL'
_computing_structure_refinement 'SHELXL-97 (Sheldrick, 1997)'
_computing_structure_solution 'SHELXS-97 (Sheldrick, 1990)'
_diffrn_ambient_temperature 100(2)
_diffrn_measured_fraction_theta_full 0.987
_diffrn_measured_fraction_theta_max 0.987
_diffrn_measurement_device_type 'Bruker APEX II CCD'
_diffrn_measurement_method 'phi and omega scans'
_diffrn_radiation_monochromator graphite
_diffrn_radiation_source 'fine-focus sealed tube'
_diffrn_radiation_type MoK\a
_diffrn_radiation_wavelength 0.71073
_diffrn_reflns_av_R_equivalents 0.0786
_diffrn_reflns_av_sigmaI/netI 0.0585
_diffrn_reflns_limit_h_max 13
_diffrn_reflns_limit_h_min -13
_diffrn_reflns_limit_k_max 19
_diffrn_reflns_limit_k_min -19
_diffrn_reflns_limit_l_max 21
_diffrn_reflns_limit_l_min -21
_diffrn_reflns_number 40239
_diffrn_reflns_theta_full 25.01
_diffrn_reflns_theta_max 25.01
_diffrn_reflns_theta_min 3.33
_exptl_absorpt_coefficient_mu 0.119
_exptl_absorpt_correction_T_max 1.0000
_exptl_absorpt_correction_T_min 0.8159
_exptl_absorpt_correction_type multi-scan
_exptl_absorpt_process_details 'SADABS V2.10, Sheldrick, G.M., 2003'
_exptl_crystal_colour amber
_exptl_crystal_density_diffrn 1.441
_exptl_crystal_density_method 'not measured'
_exptl_crystal_description prismatic
_exptl_crystal_F_000 1536
_exptl_crystal_size_max 0.46
_exptl_crystal_size_mid 0.36
_exptl_crystal_size_min 0.31
_refine_diff_density_max 0.720
_refine_diff_density_min -0.642
_refine_diff_density_rms 0.142
_refine_ls_extinction_method none
_refine_ls_goodness_of_fit_ref 2.105
_refine_ls_hydrogen_treatment riding
_refine_ls_matrix_type full
_refine_ls_number_parameters 498
_refine_ls_number_reflns 5990
_refine_ls_number_restraints 10
_refine_ls_restrained_S_all 2.106
_refine_ls_R_factor_all 0.2110
_refine_ls_R_factor_gt 0.1633
_refine_ls_shift/su_max 0.006
_refine_ls_shift/su_mean 0.000
_refine_ls_structure_factor_coef Fsqd
_refine_ls_weighting_details 'calc w=1/[\s^2^(Fo^2^)+(0.2000P)^2^+0.0000P] where P=(Fo^2^+2Fc^2^)/3'
_refine_ls_weighting_scheme calc
_refine_ls_wR_factor_gt 0.4567
_refine_ls_wR_factor_ref 0.5002
_reflns_number_gt 4138
_reflns_number_total 5990
_reflns_threshold_expression >2sigma(I)
_cod_data_source_file b805437a.txt
_cod_data_source_block rotaxane_1
_cod_depositor_comments
;
The following automatic conversions were performed:
'_symmetry_cell_setting' value 'Monoclinic' changed to 'monoclinic'
according to '/home/saulius/struct/CIF-dictionaries/cif_core.dic'
dictionary named 'cif_core.dic' version 2.4.1 from 2010-06-29.

Automatic conversion script
Id: cif_fix_enum 1527 2010-12-29 10:47:43Z saulius 
;
_cod_original_sg_symbol_H-M P2(1)/c
_cod_database_code 7103283

loop_
_symmetry_equiv_pos_as_xyz
'x, y, z'
'-x, y+1/2, -z+1/2'
'-x, -y, -z'
'x, -y-1/2, z-1/2'

loop_
_atom_site_label
_atom_site_type_symbol
_atom_site_fract_x
_atom_site_fract_y
_atom_site_fract_z
_atom_site_U_iso_or_equiv
_atom_site_adp_type
_atom_site_occupancy
_atom_site_symmetry_multiplicity
_atom_site_calc_flag
_atom_site_refinement_flags
_atom_site_disorder_assembly
_atom_site_disorder_group
F1 F -0.5822(7) 0.1243(4) -0.2625(5) 0.068(2) Uani 1 1 d . . .
F2 F -0.7144(5) 0.2135(4) -0.2720(4) 0.0546(19) Uani 1 1 d . . .
F3 F -0.6102(7) 0.2030(6) -0.3604(4) 0.079(3) Uani 1 1 d . . .
F4 F -0.6016(6) 0.4369(4) -0.0928(4) 0.0519(19) Uani 1 1 d . . .
F5 F -0.5817(6) 0.5111(3) -0.1892(4) 0.0447(16) Uani 1 1 d . . .
F6 F -0.4418(6) 0.4993(4) -0.0961(4) 0.0553(19) Uani 1 1 d . . .
O1 O -0.1143(6) 0.3592(4) -0.1813(4) 0.0363(17) Uani 1 1 d . . .
O2 O -0.1505(6) 0.2728(6) -0.2864(4) 0.048(2) Uani 1 1 d . . .
N1 N -0.1467(6) 0.2131(5) -0.1585(5) 0.0315(19) Uani 1 1 d . . .
B1 B -0.1870(10) 0.2920(7) -0.2119(6) 0.033(3) Uani 1 1 d . . .
C1 C -0.0283(9) 0.3652(7) -0.2251(6) 0.041(3) Uani 1 1 d . . .
C2 C 0.0674(10) 0.4160(9) -0.2123(9) 0.062(4) Uani 1 1 d . . .
H2 H 0.0820 0.4507 -0.1695 0.074 Uiso 1 1 calc R . .
C3 C 0.1433(11) 0.4118(14) -0.2696(13) 0.102(9) Uani 1 1 d . . .
H3 H 0.2100 0.4451 -0.2634 0.123 Uiso 1 1 calc R . .
C4 C 0.1245(15) 0.3639(16) -0.3304(12) 0.112(10) Uani 1 1 d . . .
H4 H 0.1753 0.3653 -0.3671 0.135 Uiso 1 1 calc R . .
C5 C 0.0264(13) 0.3099(11) -0.3402(8) 0.076(5) Uani 1 1 d . . .
H5 H 0.0141 0.2725 -0.3811 0.091 Uiso 1 1 calc R . .
C6 C -0.0495(10) 0.3148(9) -0.2873(7) 0.053(4) Uani 1 1 d . . .
C7 C -0.0990(8) 0.1463(7) -0.1811(7) 0.041(3) Uani 1 1 d . . .
H7 H -0.0882 0.1410 -0.2326 0.049 Uiso 1 1 calc R . .
C8 C -0.0640(9) 0.0829(7) -0.1295(8) 0.049(3) Uani 1 1 d . . .
H8 H -0.0333 0.0344 -0.1469 0.059 Uiso 1 1 calc R . .
C9 C -0.0745(9) 0.0914(8) -0.0535(7) 0.047(3) Uani 1 1 d . . .
C10 C -0.1245(10) 0.1604(8) -0.0306(7) 0.047(3) Uani 1 1 d . . .
H10 H -0.1344 0.1680 0.0208 0.056 Uiso 1 1 calc R . .
C11 C -0.1594(10) 0.2172(7) -0.0839(6) 0.043(3) Uani 1 1 d . . .
H11 H -0.1960 0.2640 -0.0678 0.052 Uiso 1 1 calc R . .
C12 C -0.0335(9) 0.0302(7) 0.0061(7) 0.042(3) Uani 1 1 d . . .
H12 H -0.0569 0.0352 0.0547 0.051 Uiso 1 1 calc R . .
C13 C -0.3216(8) 0.3061(7) -0.2136(5) 0.034(2) Uani 1 1 d . . .
C14 C -0.4025(8) 0.2498(7) -0.2469(5) 0.033(2) Uani 1 1 d . . .
H14 H -0.3780 0.2025 -0.2703 0.040 Uiso 1 1 calc R . .
C15 C -0.5209(8) 0.2634(6) -0.2456(5) 0.029(2) Uani 1 1 d . . .
C16 C -0.5597(8) 0.3313(6) -0.2108(6) 0.033(2) Uani 1 1 d . . .
H16 H -0.6398 0.3390 -0.2103 0.039 Uiso 1 1 calc R . .
C17 C -0.4810(8) 0.3875(6) -0.1769(5) 0.030(2) Uani 1 1 d . . .
C18 C -0.3618(9) 0.3750(6) -0.1782(6) 0.036(2) Uani 1 1 d . . .
H18 H -0.3078 0.4136 -0.1548 0.043 Uiso 1 1 calc R . .
C19 C -0.6048(9) 0.2017(7) -0.2855(6) 0.036(2) Uani 1 1 d . . .
C20 C -0.5243(9) 0.4594(6) -0.1397(6) 0.036(2) Uani 1 1 d . . .
O3 O -0.1320(7) -0.3242(6) -0.0362(5) 0.052(2) Uani 1 1 d . . .
O4 O -0.2501(6) -0.1905(5) 0.0211(4) 0.0429(19) Uani 1 1 d . . .
O5 O -0.3830(7) 0.1618(5) 0.0200(4) 0.048(2) Uani 1 1 d . . .
O6 O -0.3039(6) 0.3225(5) 0.0129(4) 0.0424(19) Uani 1 1 d . . .
O7A O -0.058(2) 0.429(2) 0.1183(16) 0.084(8) Uani 0.51(3) 1 d PDU . 1
C21A C -0.055(2) -0.399(2) -0.1403(17) 0.083(12) Uani 0.51(3) 1 d PD . 1
H21A H -0.0916 -0.4317 -0.1837 0.100 Uiso 0.51(3) 1 calc PR . 1
H21B H -0.0481 -0.3428 -0.1596 0.100 Uiso 0.51(3) 1 calc PR . 1
O7B O -0.046(3) 0.4521(17) 0.081(2) 0.117(11) Uani 0.49(3) 1 d PDU . 2
C21B C -0.047(4) -0.454(3) -0.052(3) 0.12(2) Uani 0.49(3) 1 d PD . 2
H21C H -0.0264 -0.4437 0.0034 0.148 Uiso 0.49(3) 1 calc PR . 2
H21D H -0.0790 -0.5093 -0.0579 0.148 Uiso 0.49(3) 1 calc PR . 2
C22 C -0.1381(12) -0.3955(10) -0.0831(9) 0.068(4) Uani 1 1 d D . .
H22A H -0.2175 -0.4002 -0.1108 0.081 Uiso 1 1 calc R . 1
H22B H -0.1239 -0.4434 -0.0496 0.081 Uiso 1 1 calc R . 1
C23 C -0.2024(11) -0.3298(8) 0.0201(7) 0.049(3) Uani 1 1 d . . .
H23A H -0.1792 -0.3771 0.0530 0.059 Uiso 1 1 calc R . .
H23B H -0.2836 -0.3374 -0.0035 0.059 Uiso 1 1 calc R . .
C24 C -0.1919(10) -0.2548(8) 0.0664(7) 0.051(3) Uani 1 1 d . . .
H24A H -0.2273 -0.2628 0.1128 0.062 Uiso 1 1 calc R . .
H24B H -0.1096 -0.2409 0.0816 0.062 Uiso 1 1 calc R . .
C25 C -0.2583(8) -0.1146(7) 0.0542(6) 0.037(3) Uani 1 1 d . . .
C26 C -0.3156(8) -0.0542(8) 0.0051(6) 0.041(3) Uani 1 1 d . . .
C27 C -0.3237(8) 0.0255(7) 0.0351(6) 0.038(3) Uani 1 1 d . . .
C28 C -0.2789(9) 0.0406(8) 0.1125(6) 0.047(3) Uani 1 1 d . . .
H28 H -0.2850 0.0933 0.1327 0.056 Uiso 1 1 calc R . .
C29 C -0.2281(9) -0.0182(7) 0.1573(6) 0.042(3) Uani 1 1 d . . .
H29 H -0.1992 -0.0068 0.2088 0.050 Uiso 1 1 calc R . .
C30 C -0.2168(9) -0.0980(8) 0.1284(6) 0.045(3) Uani 1 1 d . . .
H30 H -0.1807 -0.1393 0.1607 0.054 Uiso 1 1 calc R . .
C31 C -0.3658(9) -0.0713(8) -0.0718(6) 0.045(3) Uani 1 1 d . . .
H31 H -0.3607 -0.1241 -0.0921 0.054 Uiso 1 1 calc R . .
C32 C -0.4208(9) -0.0114(9) -0.1152(6) 0.054(3) Uani 1 1 d . . .
H32 H -0.4551 -0.0228 -0.1658 0.064 Uiso 1 1 calc R . .
C33 C -0.4276(9) 0.0691(9) -0.0857(6) 0.047(3) Uani 1 1 d . . .
H33 H -0.4638 0.1109 -0.1172 0.056 Uiso 1 1 calc R . .
C34 C -0.3830(9) 0.0852(8) -0.0138(6) 0.044(3) Uani 1 1 d . . .
C35 C -0.4430(10) 0.2267(9) -0.0204(8) 0.060(4) Uani 1 1 d . . .
H35A H -0.5271 0.2169 -0.0267 0.072 Uiso 1 1 calc R . .
H35B H -0.4198 0.2316 -0.0714 0.072 Uiso 1 1 calc R . .
C36 C -0.4129(10) 0.3033(9) 0.0247(6) 0.050(3) Uani 1 1 d . . .
H36A H -0.4674 0.3473 0.0066 0.060 Uiso 1 1 calc R . .
H36B H -0.4153 0.2939 0.0793 0.060 Uiso 1 1 calc R . .
C37 C -0.2477(15) 0.3850(7) 0.0621(9) 0.067(4) Uani 1 1 d . . .
H37A H -0.2617 0.3759 0.1149 0.080 Uiso 1 1 calc R . .
H37B H -0.2789 0.4388 0.0454 0.080 Uiso 1 1 calc R . .
C38 C -0.1092(12) 0.3814(8) 0.0581(11) 0.079(6) Uani 1 1 d D . .
H38A H -0.0807 0.3250 0.0635 0.095 Uiso 1 1 calc R . 1
H38B H -0.0926 0.4034 0.0093 0.095 Uiso 1 1 calc R . 1

loop_
_atom_site_aniso_label
_atom_site_aniso_U_11
_atom_site_aniso_U_22
_atom_site_aniso_U_33
_atom_site_aniso_U_23
_atom_site_aniso_U_13
_atom_site_aniso_U_12
F1 0.065(5) 0.041(4) 0.089(6) -0.013(4) -0.018(4) 0.013(3)
F2 0.039(4) 0.047(4) 0.083(5) -0.014(4) 0.030(4) -0.011(3)
F3 0.064(5) 0.137(8) 0.037(4) -0.010(4) 0.010(3) -0.056(5)
F4 0.074(5) 0.027(3) 0.066(5) 0.006(3) 0.047(4) 0.009(3)
F5 0.054(4) 0.029(3) 0.051(4) 0.009(3) 0.011(3) 0.013(3)
F6 0.054(4) 0.052(4) 0.059(4) -0.019(3) 0.007(3) 0.004(3)
O1 0.026(3) 0.043(4) 0.041(4) 0.014(3) 0.011(3) 0.003(3)
O2 0.035(4) 0.086(6) 0.025(4) 0.001(4) 0.010(3) 0.030(4)
N1 0.022(4) 0.036(5) 0.037(5) 0.005(4) 0.005(3) 0.007(3)
B1 0.034(6) 0.039(7) 0.026(6) 0.007(5) 0.007(5) 0.009(5)
C1 0.029(5) 0.055(7) 0.042(6) 0.030(6) 0.014(4) 0.008(5)
C2 0.033(6) 0.083(10) 0.070(9) 0.036(8) 0.008(6) 0.012(6)
C3 0.025(7) 0.157(18) 0.134(17) 0.127(16) 0.042(9) 0.034(9)
C4 0.062(11) 0.20(2) 0.088(13) 0.105(16) 0.057(10) 0.080(13)
C5 0.063(9) 0.132(14) 0.041(7) 0.041(8) 0.035(7) 0.058(9)
C6 0.044(7) 0.082(9) 0.037(6) 0.034(7) 0.016(5) 0.034(6)
C7 0.022(5) 0.042(6) 0.057(7) 0.000(5) 0.001(5) 0.004(4)
C8 0.035(6) 0.033(6) 0.076(9) -0.005(6) -0.003(5) -0.002(5)
C9 0.028(5) 0.068(8) 0.044(7) 0.019(6) 0.001(5) -0.020(5)
C10 0.039(6) 0.061(8) 0.041(6) 0.015(6) 0.001(5) 0.001(5)
C11 0.039(6) 0.051(7) 0.039(6) 0.010(5) 0.007(5) 0.006(5)
C12 0.034(6) 0.041(6) 0.053(7) -0.007(5) 0.006(5) -0.015(4)
C13 0.033(5) 0.045(6) 0.026(5) 0.005(4) 0.014(4) 0.009(4)
C14 0.031(5) 0.048(6) 0.021(5) 0.002(4) 0.005(4) 0.012(4)
C15 0.034(5) 0.028(5) 0.025(5) 0.008(4) 0.007(4) 0.016(4)
C16 0.026(5) 0.040(6) 0.034(5) 0.016(4) 0.008(4) 0.003(4)
C17 0.028(5) 0.035(5) 0.029(5) 0.006(4) 0.011(4) 0.008(4)
C18 0.037(5) 0.040(6) 0.030(5) 0.003(4) 0.007(4) 0.008(4)
C19 0.036(5) 0.041(6) 0.029(5) 0.006(4) -0.001(4) 0.013(4)
C20 0.037(6) 0.030(5) 0.044(6) 0.009(5) 0.017(5) 0.009(4)
O3 0.041(4) 0.072(6) 0.042(5) 0.010(4) 0.006(4) -0.002(4)
O4 0.033(4) 0.059(5) 0.036(4) 0.005(4) 0.002(3) -0.008(3)
O5 0.051(5) 0.058(5) 0.033(4) 0.007(4) -0.006(3) -0.017(4)
O6 0.032(4) 0.047(4) 0.045(4) -0.018(4) -0.001(3) 0.011(3)
O7A 0.058(12) 0.13(2) 0.058(16) -0.005(15) 0.002(13) -0.003(13)
C21A 0.07(2) 0.09(2) 0.09(2) -0.04(2) 0.023(17) 0.032(17)
O7B 0.09(2) 0.20(3) 0.059(18) 0.04(2) 0.006(17) 0.033(19)
C21B 0.14(4) 0.12(4) 0.12(4) 0.07(3) 0.08(3) 0.08(3)
C22 0.053(8) 0.073(10) 0.079(10) 0.013(8) 0.016(7) 0.011(7)
C23 0.051(7) 0.061(8) 0.039(6) 0.008(6) 0.014(5) 0.002(6)
C24 0.040(6) 0.076(9) 0.039(6) 0.016(6) 0.009(5) -0.019(6)
C25 0.023(5) 0.060(7) 0.031(5) 0.003(5) 0.008(4) -0.012(4)
C26 0.026(5) 0.076(8) 0.023(5) 0.004(5) 0.011(4) -0.008(5)
C27 0.020(5) 0.065(7) 0.030(5) 0.002(5) 0.007(4) -0.009(5)
C28 0.035(6) 0.070(8) 0.036(6) 0.014(6) 0.005(5) -0.016(5)
C29 0.036(6) 0.061(8) 0.028(5) -0.004(5) 0.003(4) -0.013(5)
C30 0.035(6) 0.067(8) 0.036(6) 0.015(6) 0.012(5) -0.005(5)
C31 0.028(5) 0.076(9) 0.032(6) 0.001(6) 0.006(4) -0.005(5)
C32 0.026(6) 0.103(11) 0.030(6) 0.007(7) 0.000(4) -0.004(6)
C33 0.026(5) 0.085(9) 0.029(6) 0.004(6) -0.001(4) -0.007(5)
C34 0.031(5) 0.068(8) 0.034(6) 0.007(6) 0.007(4) -0.014(5)
C35 0.030(6) 0.094(11) 0.053(8) 0.033(8) -0.004(5) -0.010(6)
C36 0.043(6) 0.079(9) 0.029(6) 0.019(6) 0.011(5) 0.019(6)
C37 0.112(12) 0.025(6) 0.059(8) -0.017(6) 0.001(8) 0.002(7)
C38 0.049(8) 0.038(7) 0.145(16) -0.055(9) -0.001(8) 0.015(6)

loop_
_atom_type_symbol
_atom_type_description
_atom_type_scat_dispersion_real
_atom_type_scat_dispersion_imag
_atom_type_scat_source
C C 0.0033 0.0016 'International Tables Vol C Tables 4.2.6.8 and 6.1.1.4'
H H 0.0000 0.0000 'International Tables Vol C Tables 4.2.6.8 and 6.1.1.4'
B B 0.0013 0.0007 'International Tables Vol C Tables 4.2.6.8 and 6.1.1.4'
N N 0.0061 0.0033 'International Tables Vol C Tables 4.2.6.8 and 6.1.1.4'
O O 0.0106 0.0060 'International Tables Vol C Tables 4.2.6.8 and 6.1.1.4'
F F 0.0171 0.0103 'International Tables Vol C Tables 4.2.6.8 and 6.1.1.4'

loop_
_geom_angle_atom_site_label_1
_geom_angle_atom_site_label_2
_geom_angle_atom_site_label_3
_geom_angle
_geom_angle_site_symmetry_1
_geom_angle_site_symmetry_3
_geom_angle_publ_flag
C1 O1 B1 106.4(9) . . ?
C6 O2 B1 105.5(9) . . ?
C7 N1 C11 116.8(10) . . ?
C7 N1 B1 125.5(9) . . ?
C11 N1 B1 117.6(9) . . ?
O1 B1 O2 105.4(9) . . ?
O1 B1 C13 114.8(9) . . ?
O2 B1 C13 115.6(9) . . ?
O1 B1 N1 106.7(8) . . ?
O2 B1 N1 104.7(8) . . ?
C13 B1 N1 109.0(8) . . ?
O1 C1 C6 110.8(10) . . ?
O1 C1 C2 126.6(12) . . ?
C6 C1 C2 122.6(11) . . ?
C1 C2 C3 114.9(17) . . ?
C1 C2 H2 122.6 . . ?
C3 C2 H2 122.6 . . ?
C4 C3 C2 123.7(18) . . ?
C4 C3 H3 118.1 . . ?
C2 C3 H3 118.1 . . ?
C3 C4 C5 119.7(13) . . ?
C3 C4 H4 120.2 . . ?
C5 C4 H4 120.2 . . ?
C6 C5 C4 117.5(17) . . ?
C6 C5 H5 121.3 . . ?
C4 C5 H5 121.3 . . ?
O2 C6 C1 110.2(9) . . ?
O2 C6 C5 128.2(15) . . ?
C1 C6 C5 121.5(14) . . ?
N1 C7 C8 120.9(11) . . ?
N1 C7 H7 119.6 . . ?
C8 C7 H7 119.6 . . ?
C9 C8 C7 120.1(12) . . ?
C9 C8 H8 120.0 . . ?
C7 C8 H8 120.0 . . ?
C10 C9 C8 118.7(11) . . ?
C10 C9 C12 117.2(11) . . ?
C8 C9 C12 124.1(12) . . ?
C11 C10 C9 117.7(12) . . ?
C11 C10 H10 121.2 . . ?
C9 C10 H10 121.2 . . ?
N1 C11 C10 125.8(11) . . ?
N1 C11 H11 117.1 . . ?
C10 C11 H11 117.1 . . ?
C12 C12 C9 122.2(15) 3 . ?
C12 C12 H12 118.9 3 . ?
C9 C12 H12 118.9 . . ?
C14 C13 C18 118.3(9) . . ?
C14 C13 B1 121.3(9) . . ?
C18 C13 B1 120.3(10) . . ?
C13 C14 C15 119.6(9) . . ?
C13 C14 H14 120.2 . . ?
C15 C14 H14 120.2 . . ?
C16 C15 C14 121.7(9) . . ?
C16 C15 C19 121.2(8) . . ?
C14 C15 C19 117.1(9) . . ?
C17 C16 C15 119.6(9) . . ?
C17 C16 H16 120.2 . . ?
C15 C16 H16 120.2 . . ?
C16 C17 C18 119.4(9) . . ?
C16 C17 C20 118.7(9) . . ?
C18 C17 C20 121.9(9) . . ?
C13 C18 C17 121.3(10) . . ?
C13 C18 H18 119.4 . . ?
C17 C18 H18 119.4 . . ?
F3 C19 F2 105.9(9) . . ?
F3 C19 F1 107.3(10) . . ?
F2 C19 F1 103.2(9) . . ?
F3 C19 C15 113.0(9) . . ?
F2 C19 C15 112.6(8) . . ?
F1 C19 C15 114.0(8) . . ?
F6 C20 F5 108.8(9) . . ?
F6 C20 F4 105.6(9) . . ?
F5 C20 F4 105.2(8) . . ?
F6 C20 C17 113.0(8) . . ?
F5 C20 C17 112.8(9) . . ?
F4 C20 C17 110.9(8) . . ?
C23 O3 C22 112.3(10) . . ?
C25 O4 C24 118.8(8) . . ?
C34 O5 C35 119.7(9) . . ?
C36 O6 C37 115.1(10) . . ?
C38 O7A C21A 107(2) . 3 ?
O7A C21A C22 120(3) 3 . ?
O7A C21A H21A 107.4 3 . ?
C22 C21A H21A 107.4 . . ?
O7A C21A H21B 107.4 3 . ?
C22 C21A H21B 107.4 . . ?
H21A C21A H21B 106.9 . . ?
C21B O7B C38 110(4) 3 . ?
O7B C21B C22 116(3) 3 . ?
O7B C21B H21C 108.3 3 . ?
C22 C21B H21C 108.3 . . ?
O7B C21B H21D 108.3 3 . ?
C22 C21B H21D 108.3 . . ?
H21C C21B H21D 107.4 . . ?
O3 C22 C21B 110(3) . . ?
O3 C22 C21A 115.9(17) . . ?
C21B C22 C21A 74(2) . . ?
O3 C22 H22A 108.3 . . ?
C21B C22 H22A 135.1 . . ?
C21A C22 H22A 108.3 . . ?
O3 C22 H22B 108.3 . . ?
C21B C22 H22B 37.7 . . ?
C21A C22 H22B 108.3 . . ?
H22A C22 H22B 107.4 . . ?
O3 C23 C24 109.6(10) . . ?
O3 C23 H23A 109.7 . . ?
C24 C23 H23A 109.7 . . ?
O3 C23 H23B 109.7 . . ?
C24 C23 H23B 109.7 . . ?
H23A C23 H23B 108.2 . . ?
O4 C24 C23 108.2(10) . . ?
O4 C24 H24A 110.1 . . ?
C23 C24 H24A 110.1 . . ?
O4 C24 H24B 110.1 . . ?
C23 C24 H24B 110.1 . . ?
H24A C24 H24B 108.4 . . ?
C30 C25 O4 123.6(11) . . ?
C30 C25 C26 121.3(11) . . ?
O4 C25 C26 115.2(9) . . ?
C25 C26 C27 117.8(9) . . ?
C25 C26 C31 122.4(12) . . ?
C27 C26 C31 119.8(11) . . ?
C34 C27 C28 123.2(12) . . ?
C34 C27 C26 117.5(10) . . ?
C28 C27 C26 119.2(11) . . ?
C29 C28 C27 121.2(12) . . ?
C29 C28 H28 119.4 . . ?
C27 C28 H28 119.4 . . ?
C28 C29 C30 120.8(10) . . ?
C28 C29 H29 119.6 . . ?
C30 C29 H29 119.6 . . ?
C25 C30 C29 119.7(11) . . ?
C25 C30 H30 120.1 . . ?
C29 C30 H30 120.1 . . ?
C32 C31 C26 119.5(13) . . ?
C32 C31 H31 120.2 . . ?
C26 C31 H31 120.2 . . ?
C31 C32 C33 120.8(11) . . ?
C31 C32 H32 119.6 . . ?
C33 C32 H32 119.6 . . ?
C34 C33 C32 120.1(12) . . ?
C34 C33 H33 119.9 . . ?
C32 C33 H33 119.9 . . ?
C33 C34 O5 124.6(12) . . ?
C33 C34 C27 122.2(13) . . ?
O5 C34 C27 113.1(9) . . ?
O5 C35 C36 107.7(10) . . ?
O5 C35 H35A 110.2 . . ?
C36 C35 H35A 110.2 . . ?
O5 C35 H35B 110.2 . . ?
C36 C35 H35B 110.2 . . ?
H35A C35 H35B 108.5 . . ?
O6 C36 C35 105.2(9) . . ?
O6 C36 H36A 110.7 . . ?
C35 C36 H36A 110.7 . . ?
O6 C36 H36B 110.7 . . ?
C35 C36 H36B 110.7 . . ?
H36A C36 H36B 108.8 . . ?
O6 C37 C38 108.2(10) . . ?
O6 C37 H37A 110.1 . . ?
C38 C37 H37A 110.1 . . ?
O6 C37 H37B 110.1 . . ?
C38 C37 H37B 110.1 . . ?
H37A C37 H37B 108.4 . . ?
O7A C38 O7B 33.0(12) . . ?
O7A C38 C37 105.4(15) . . ?
O7B C38 C37 116.0(18) . . ?
O7A C38 H38A 110.7 . . ?
O7B C38 H38A 126.6 . . ?
C37 C38 H38A 110.7 . . ?
O7A C38 H38B 110.7 . . ?
O7B C38 H38B 77.8 . . ?
C37 C38 H38B 110.7 . . ?
H38A C38 H38B 108.8 . . ?

loop_
_geom_bond_atom_site_label_1
_geom_bond_atom_site_label_2
_geom_bond_distance
_geom_bond_site_symmetry_2
_geom_bond_publ_flag
F1 C19 1.356(13) . ?
F2 C19 1.358(12) . ?
F3 C19 1.327(12) . ?
F4 C20 1.374(11) . ?
F5 C20 1.335(12) . ?
F6 C20 1.323(13) . ?
O1 C1 1.370(12) . ?
O1 B1 1.455(14) . ?
O2 C6 1.375(16) . ?
O2 B1 1.489(13) . ?
N1 C7 1.328(13) . ?
N1 C11 1.362(14) . ?
N1 B1 1.641(14) . ?
B1 C13 1.594(14) . ?
C1 C6 1.379(19) . ?
C1 C2 1.393(18) . ?
C2 C3 1.46(2) . ?
C2 H2 0.9500 . ?
C3 C4 1.33(3) . ?
C3 H3 0.9500 . ?
C4 C5 1.45(3) . ?
C4 H4 0.9500 . ?
C5 C6 1.394(16) . ?
C5 H5 0.9500 . ?
C7 C8 1.413(17) . ?
C7 H7 0.9500 . ?
C8 C9 1.386(18) . ?
C8 H8 0.9500 . ?
C9 C10 1.371(19) . ?
C9 C12 1.493(17) . ?
C10 C11 1.355(16) . ?
C10 H10 0.9500 . ?
C11 H11 0.9500 . ?
C12 C12 1.31(2) 3 ?
C12 H12 0.9500 . ?
C13 C14 1.396(15) . ?
C13 C18 1.418(14) . ?
C14 C15 1.412(14) . ?
C14 H14 0.9500 . ?
C15 C16 1.391(14) . ?
C15 C19 1.518(15) . ?
C16 C17 1.383(15) . ?
C16 H16 0.9500 . ?
C17 C18 1.418(14) . ?
C17 C20 1.487(14) . ?
C18 H18 0.9500 . ?
O3 C23 1.397(14) . ?
O3 C22 1.441(18) . ?
O4 C25 1.394(14) . ?
O4 C24 1.442(15) . ?
O5 C34 1.401(15) . ?
O5 C35 1.418(15) . ?
O6 C36 1.365(14) . ?
O6 C37 1.447(15) . ?
O7A C38 1.389(17) . ?
O7A C21A 1.41(4) 3 ?
C21A O7A 1.41(4) 3 ?
C21A C22 1.513(18) . ?
C21A H21A 0.9900 . ?
C21A H21B 0.9900 . ?
O7B C21B 1.28(5) 3 ?
O7B C38 1.410(19) . ?
C21B O7B 1.28(5) 3 ?
C21B C22 1.489(18) . ?
C21B H21C 0.9900 . ?
C21B H21D 0.9900 . ?
C22 H22A 0.9900 . ?
C22 H22B 0.9900 . ?
C23 C24 1.482(18) . ?
C23 H23A 0.9900 . ?
C23 H23B 0.9900 . ?
C24 H24A 0.9900 . ?
C24 H24B 0.9900 . ?
C25 C30 1.368(15) . ?
C25 C26 1.427(16) . ?
C26 C27 1.430(17) . ?
C26 C31 1.436(15) . ?
C27 C34 1.426(17) . ?
C27 C28 1.423(16) . ?
C28 C29 1.339(17) . ?
C28 H28 0.9500 . ?
C29 C30 1.427(17) . ?
C29 H29 0.9500 . ?
C30 H30 0.9500 . ?
C31 C32 1.358(18) . ?
C31 H31 0.9500 . ?
C32 C33 1.436(19) . ?
C32 H32 0.9500 . ?
C33 C34 1.336(15) . ?
C33 H33 0.9500 . ?
C35 C36 1.51(2) . ?
C35 H35A 0.9900 . ?
C35 H35B 0.9900 . ?
C36 H36A 0.9900 . ?
C36 H36B 0.9900 . ?
C37 C38 1.64(2) . ?
C37 H37A 0.9900 . ?
C37 H37B 0.9900 . ?
C38 H38A 0.9900 . ?
C38 H38B 0.9900 . ?

loop_
_geom_torsion_atom_site_label_1
_geom_torsion_atom_site_label_2
_geom_torsion_atom_site_label_3
_geom_torsion_atom_site_label_4
_geom_torsion
_geom_torsion_site_symmetry_1
_geom_torsion_site_symmetry_2
_geom_torsion_site_symmetry_3
_geom_torsion_site_symmetry_4
_geom_torsion_publ_flag
C1 O1 B1 O2 -12.4(10) . . . . ?
C1 O1 B1 C13 -140.7(9) . . . . ?
C1 O1 B1 N1 98.5(8) . . . . ?
C6 O2 B1 O1 12.1(10) . . . . ?
C6 O2 B1 C13 140.0(9) . . . . ?
C6 O2 B1 N1 -100.2(9) . . . . ?
C7 N1 B1 O1 -115.2(10) . . . . ?
C11 N1 B1 O1 62.5(11) . . . . ?
C7 N1 B1 O2 -3.8(13) . . . . ?
C11 N1 B1 O2 173.9(9) . . . . ?
C7 N1 B1 C13 120.4(10) . . . . ?
C11 N1 B1 C13 -62.0(12) . . . . ?
B1 O1 C1 C6 8.4(11) . . . . ?
B1 O1 C1 C2 -173.4(10) . . . . ?
O1 C1 C2 C3 -178.0(10) . . . . ?
C6 C1 C2 C3 0.1(16) . . . . ?
C1 C2 C3 C4 0(2) . . . . ?
C2 C3 C4 C5 -3(2) . . . . ?
C3 C4 C5 C6 4(2) . . . . ?
B1 O2 C6 C1 -7.4(11) . . . . ?
B1 O2 C6 C5 171.7(11) . . . . ?
O1 C1 C6 O2 -0.5(12) . . . . ?
C2 C1 C6 O2 -178.8(10) . . . . ?
O1 C1 C6 C5 -179.7(10) . . . . ?
C2 C1 C6 C5 2.0(17) . . . . ?
C4 C5 C6 O2 176.8(11) . . . . ?
C4 C5 C6 C1 -4.1(17) . . . . ?
C11 N1 C7 C8 0.3(14) . . . . ?
B1 N1 C7 C8 177.9(9) . . . . ?
N1 C7 C8 C9 -3.0(16) . . . . ?
C7 C8 C9 C10 3.3(16) . . . . ?
C7 C8 C9 C12 -176.1(9) . . . . ?
C8 C9 C10 C11 -1.1(16) . . . . ?
C12 C9 C10 C11 178.4(10) . . . . ?
C7 N1 C11 C10 2.2(17) . . . . ?
B1 N1 C11 C10 -175.6(11) . . . . ?
C9 C10 C11 N1 -1.8(18) . . . . ?
C10 C9 C12 C12 -167.3(13) . . . 3 ?
C8 C9 C12 C12 12.2(19) . . . 3 ?
O1 B1 C13 C14 174.9(9) . . . . ?
O2 B1 C13 C14 51.8(14) . . . . ?
N1 B1 C13 C14 -65.6(12) . . . . ?
O1 B1 C13 C18 -7.9(13) . . . . ?
O2 B1 C13 C18 -130.9(10) . . . . ?
N1 B1 C13 C18 111.6(10) . . . . ?
C18 C13 C14 C15 1.1(14) . . . . ?
B1 C13 C14 C15 178.4(9) . . . . ?
C13 C14 C15 C16 -1.0(14) . . . . ?
C13 C14 C15 C19 177.5(9) . . . . ?
C14 C15 C16 C17 0.5(14) . . . . ?
C19 C15 C16 C17 -178.1(9) . . . . ?
C15 C16 C17 C18 0.0(14) . . . . ?
C15 C16 C17 C20 -179.7(8) . . . . ?
C14 C13 C18 C17 -0.7(14) . . . . ?
B1 C13 C18 C17 -178.0(9) . . . . ?
C16 C17 C18 C13 0.1(14) . . . . ?
C20 C17 C18 C13 179.8(9) . . . . ?
C16 C15 C19 F3 109.6(11) . . . . ?
C14 C15 C19 F3 -69.0(12) . . . . ?
C16 C15 C19 F2 -10.4(13) . . . . ?
C14 C15 C19 F2 171.0(9) . . . . ?
C16 C15 C19 F1 -127.5(10) . . . . ?
C14 C15 C19 F1 53.9(12) . . . . ?
C16 C17 C20 F6 166.6(9) . . . . ?
C18 C17 C20 F6 -13.1(14) . . . . ?
C16 C17 C20 F5 -69.5(12) . . . . ?
C18 C17 C20 F5 110.8(11) . . . . ?
C16 C17 C20 F4 48.2(13) . . . . ?
C18 C17 C20 F4 -131.4(10) . . . . ?
C23 O3 C22 C21B -92(2) . . . . ?
C23 O3 C22 C21A -173.8(17) . . . . ?
O7B C21B C22 O3 -97(4) 3 . . . ?
O7B C21B C22 C21A 16(4) 3 . . . ?
O7A C21A C22 O3 86(3) 3 . . . ?
O7A C21A C22 C21B -19(4) 3 . . . ?
C22 O3 C23 C24 179.8(10) . . . . ?
C25 O4 C24 C23 176.0(8) . . . . ?
O3 C23 C24 O4 72.2(12) . . . . ?
C24 O4 C25 C30 -2.0(13) . . . . ?
C24 O4 C25 C26 179.0(8) . . . . ?
C30 C25 C26 C27 2.8(13) . . . . ?
O4 C25 C26 C27 -178.2(8) . . . . ?
C30 C25 C26 C31 -176.3(9) . . . . ?
O4 C25 C26 C31 2.7(13) . . . . ?
C25 C26 C27 C34 -178.8(8) . . . . ?
C31 C26 C27 C34 0.2(13) . . . . ?
C25 C26 C27 C28 -2.3(13) . . . . ?
C31 C26 C27 C28 176.8(9) . . . . ?
C34 C27 C28 C29 177.1(10) . . . . ?
C26 C27 C28 C29 0.8(15) . . . . ?
C27 C28 C29 C30 0.4(16) . . . . ?
O4 C25 C30 C29 179.4(9) . . . . ?
C26 C25 C30 C29 -1.7(14) . . . . ?
C28 C29 C30 C25 0.0(15) . . . . ?
C25 C26 C31 C32 179.0(9) . . . . ?
C27 C26 C31 C32 0.0(14) . . . . ?
C26 C31 C32 C33 1.0(16) . . . . ?
C31 C32 C33 C34 -2.3(16) . . . . ?
C32 C33 C34 O5 178.6(9) . . . . ?
C32 C33 C34 C27 2.5(16) . . . . ?
C35 O5 C34 C33 6.3(15) . . . . ?
C35 O5 C34 C27 -177.2(9) . . . . ?
C28 C27 C34 C33 -177.9(10) . . . . ?
C26 C27 C34 C33 -1.5(14) . . . . ?
C28 C27 C34 O5 5.6(13) . . . . ?
C26 C27 C34 O5 -178.0(8) . . . . ?
C34 O5 C35 C36 -171.5(9) . . . . ?
C37 O6 C36 C35 -168.5(10) . . . . ?
O5 C35 C36 O6 75.5(11) . . . . ?
C36 O6 C37 C38 163.5(12) . . . . ?
C21A O7A C38 O7B -93(4) 3 . . . ?
C21A O7A C38 C37 152(2) 3 . . . ?
C21B O7B C38 O7A 125(5) 3 . . . ?
C21B O7B C38 C37 -157(2) 3 . . . ?
O6 C37 C38 O7A -167(2) . . . . ?
O6 C37 C38 O7B 160(2) . . . . ?
